data_8000447
loop_
_publ_author_name
'Morrow, Darien J.'
'Hautzinger, Matthew P.'
'Lafayette, David P.'
'Scheeler, Jason M.'
'Dang, Lianna'
'Leng, Meiying'
'Kohler, Daniel D.'
'Wheaton, Amelia M.'
'Fu, Yongping'
'Guzei, Ilia A.'
'Tang, Jiang'
'Jin, Song'
'Wright, John C.'

_publ_section_title
;
 Disentangling Second Harmonic Generation from Multiphoton
 Photoluminescence in Halide Perovskites using Multidimensional Harmonic
 Generation.
;
_journal_name_full 'The journal of physical chemistry letters'
_journal_page_first 6551
_journal_page_last 6559
_journal_paper_doi 10.1021/acs.jpclett.0c01720
_journal_year 2020
_chemical_formula_moiety 'I7 Pb2, 2(C8 H12 N), C H6 N'
_chemical_formula_sum 'C17 H30 I7 N3 Pb2'
_chemical_formula_weight 1579.12
_space_group_crystal_system triclinic
_space_group_IT_number 2
_space_group_name_Hall '-P 1'
_space_group_name_H-M_alt 'P -1'
_atom_sites_solution_hydrogens geom
_atom_sites_solution_primary dual
_audit_creation_date 2019-12-20
_audit_creation_method
;
Olex2 1.3-alpha
(compiled Nov 21 2019 18:26:39 for OlexSys, GUI svn.r6003)
;
_cell_angle_alpha 97.604(16)
_cell_angle_beta 93.482(11)
_cell_angle_gamma 90.36(2)
_cell_formula_units_Z 2
_cell_length_a 8.722(3)
_cell_length_b 8.726(3)
_cell_length_c 22.533(8)
_cell_measurement_reflns_used 3582
_cell_measurement_temperature 100.01
_cell_measurement_theta_max 30.895
_cell_measurement_theta_min 2.741
_cell_volume 1696.5(10)
_computing_cell_refinement 'APEX3 Ver. 2018.7-2 (Bruker-AXS, 2018)'
_computing_data_collection 'APEX3 Ver. 2018.7-2 (Bruker-AXS, 2018)'
_computing_data_reduction 'APEX3 Ver. 2018.7-2 (Bruker-AXS, 2018)'
_computing_molecular_graphics 'OLEX2 (Dolomanov et al., 2009)'
_computing_publication_material 'OLEX2 (Dolomanov et al., 2009)'
_computing_structure_refinement 'XL (Sheldrick, 2015b)'
_computing_structure_solution 'XT (Sheldrick, 2015a)'
_diffrn_ambient_temperature 100.01
_diffrn_detector 'charge-coupled device (CCD) area detector'
_diffrn_detector_area_resol_mean 7.9
_diffrn_detector_type 'Bruker APEX II'
_diffrn_measured_fraction_theta_full 0.997
_diffrn_measured_fraction_theta_max 0.989
_diffrn_measurement_device 'three-circle diffractometer'
_diffrn_measurement_device_type 'Bruker APEX II Quazar'
_diffrn_measurement_method '0.5\% \w and 0.5\% \f scans'
_diffrn_radiation_collimation 'focusing mirrors'
_diffrn_radiation_detector 'Bruker APEX II'
_diffrn_radiation_monochromator 'mirror optics'
_diffrn_radiation_probe x-ray
_diffrn_radiation_type 'Mo K\a'
_diffrn_radiation_wavelength 0.71073
_diffrn_radiation_xray_symbol K-L~3~
_diffrn_reflns_av_R_equivalents 0.0817
_diffrn_reflns_av_unetI/netI 0.1148
_diffrn_reflns_Laue_measured_fraction_full 0.997
_diffrn_reflns_Laue_measured_fraction_max 0.989
_diffrn_reflns_limit_h_max 12
_diffrn_reflns_limit_h_min -12
_diffrn_reflns_limit_k_max 12
_diffrn_reflns_limit_k_min -12
_diffrn_reflns_limit_l_max 28
_diffrn_reflns_limit_l_min -33
_diffrn_reflns_number 35179
_diffrn_reflns_point_group_measured_fraction_full 0.997
_diffrn_reflns_point_group_measured_fraction_max 0.989
_diffrn_reflns_theta_full 25.000
_diffrn_reflns_theta_max 31.544
_diffrn_reflns_theta_min 1.827
_diffrn_source 'microfocus sealed X-ray tube'
_diffrn_source_current 0.6
_diffrn_source_power 0.03
_diffrn_source_type 'Incoatec I\ms'
_diffrn_source_voltage 50.0
_exptl_absorpt_coefficient_mu 16.290
_exptl_absorpt_correction_T_max 0.5143
_exptl_absorpt_correction_T_min 0.4481
_exptl_absorpt_correction_type multi-scan
_exptl_absorpt_process_details
;
SADABS-2016/2 (Bruker,2016/2) was used for absorption correction.
wR2(int) was 0.1528 before and 0.0592 after correction.
The Ratio of minimum to maximum transmission is 0.8713.
The \l/2 correction factor is Not present.
;
_exptl_crystal_colour red
_exptl_crystal_colour_primary red
_exptl_crystal_density_diffrn 3.091
_exptl_crystal_density_method 'not measured'
_exptl_crystal_description blade
_exptl_crystal_F_000 1376
_exptl_crystal_size_max 0.03
_exptl_crystal_size_mid 0.02
_exptl_crystal_size_min 0.005
_refine_diff_density_max 2.870
_refine_diff_density_min -4.219
_refine_diff_density_rms 0.424
_refine_ls_extinction_method none
_refine_ls_goodness_of_fit_ref 1.014
_refine_ls_hydrogen_treatment constr
_refine_ls_matrix_type full
_refine_ls_number_parameters 163
_refine_ls_number_reflns 11201
_refine_ls_number_restraints 11
_refine_ls_restrained_S_all 1.016
_refine_ls_R_factor_all 0.1237
_refine_ls_R_factor_gt 0.0644
_refine_ls_shift/su_max 0.001
_refine_ls_shift/su_mean 0.000
_refine_ls_structure_factor_coef Fsqd
_refine_ls_weighting_details 'w=1/[\s^2^(Fo^2^)+(0.0052P)^2^+37.1770P] where P=(Fo^2^+2Fc^2^)/3'
_refine_ls_weighting_scheme calc
_refine_ls_wR_factor_gt 0.1229
_refine_ls_wR_factor_ref 0.1412
_reflns_Friedel_coverage 0.000
_reflns_number_gt 6636
_reflns_number_total 11201
_reflns_threshold_expression 'I > 2\s(I)'
_cod_data_source_file jz0c01720_si_002.cif
_cod_data_source_block jin87
_cod_depositor_comments 'Adding full bibliography for 8000447.cif.'
_cod_original_cell_volume 1696.6(10)
_cod_database_code 8000447
_shelx_shelxl_version_number 2018/3
_shelx_space_group_comment
;
The symmetry employed for this shelxl refinement is uniquely defined
by the following loop, which should always be used as a source of
symmetry information in preference to the above space-group names.
They are only intended as comments.
;
_shelx_estimated_absorpt_t_max 0.923
_shelx_estimated_absorpt_t_min 0.641
_olex2_refinement_description
;
1. Fixed Uiso
 At 1.2 times of:
  All C(H) groups, All C(H,H) groups, All C(H,H,H,H) groups, All N(H,H,H) groups
 At 1.5 times of:
  All C(H,H,H) groups
2. Restrained distances
 C17-N3 = C17A-N3A
 1.525 with sigma of 0.01
 N1-C7 = N1A-C7A
 2.5271 with sigma of 0.01
 N1-C8 = N1A-C8A = C16-N2
 1.5373 with sigma of 0.01
 C7-C8 = C7A-C8A
 1.5294 with sigma of 0.01
 C9-C15
 1.519 with sigma of 0.02
 C16-C15 \\sim C16-C15A
 with sigma of 0.02
3. Uiso/Uaniso restraints and constraints
Uiso(C17) = Uiso(N3) = Uiso(C17A) = Uiso(N3A)
Uanis(I2A) = Uanis(I4)
Uanis(I2) = Uanis(I4A)
Uanis(I3) = Uanis(I5A)
Uanis(I5) = Uanis(I3A)
Uiso(C1) = Uiso(C2) = Uiso(C3) = Uiso(C4) = Uiso(C5) = Uiso(C6) = Uiso(C7) =
Uiso(C8) = Uiso(N1)
Uiso(C1A) = Uiso(C2A) = Uiso(C3A) = Uiso(C4A) = Uiso(C5A) = Uiso(C6A) =
Uiso(C7A) = Uiso(C8A) = Uiso(N1A)
Uiso(C9) = Uiso(C10) = Uiso(C11) = Uiso(C12) = Uiso(C13) = Uiso(C14) = Uiso(C15)
Uiso(C9A) = Uiso(C10A) = Uiso(C11A) = Uiso(C12A) = Uiso(C13A) = Uiso(C14A) =
Uiso(C15A)
Uiso(C16) = Uiso(N2)
4. Others
 Sof(I2A)=Sof(I3A)=Sof(I4A)=Sof(I5A)=1-FVAR(1)
 Sof(I2)=Sof(I3)=Sof(I4)=Sof(I5)=FVAR(1)
 Fixed Sof: N1(0.5) H1A(0.5) H1B(0.5) H1C(0.5) C8(0.5) H8A(0.5) H8B(0.5)
 C1(0.5) C2(0.5) H2(0.5) C3(0.5) H3(0.5) C4(0.5) H4(0.5) C5(0.5) H5(0.5)
 C6(0.5) H6(0.5) C7(0.5) H7A(0.5) H7B(0.5) N1A(0.5) H1AA(0.5) H1AB(0.5)
 H1AC(0.5) C8A(0.5) H8AA(0.5) H8AB(0.5) C7A(0.5) H7AA(0.5) H7AB(0.5) C1A(0.5)
 C2A(0.5) H2AA(0.5) C3A(0.5) H3A(0.5) C4A(0.5) H4A(0.5) C5A(0.5) H5A(0.5)
 C6A(0.5) H6A(0.5) H16A(0.5) H16B(0.5) H16C(0.5) H16D(0.5) C15(0.5) H15A(0.5)
 H15B(0.5) C9(0.5) C10(0.5) H10(0.5) C11(0.5) H11(0.5) C12(0.5) H12(0.5)
 C13(0.5) H13(0.5) C14(0.5) H14(0.5) C9A(0.5) C10A(0.5) H10A(0.5) C11A(0.5)
 H11A(0.5) C12A(0.5) H12A(0.5) C13A(0.5) H13A(0.5) C14A(0.5) H14A(0.5)
 C15A(0.5) H15C(0.5) H15D(0.5) N3(0.5) H3B(0.5) H3C(0.5) H3D(0.5) C17(0.5)
 H17A(0.5) H17B(0.5) H17C(0.5) N3A(0.5) H3AA(0.5) H3AB(0.5) H3AC(0.5) C17A(0.5)
 H17D(0.5) H17E(0.5) H17F(0.5)
5.a Free rotating group:
 C1(C2,C3,C4,C5,C6,C7), C7A(C1A,C2A,C3A,C4A,C5A,C6A), C9(C10,C11,C12,C13,C14),
 C9A(C10A,C11A,C12A,C13A,C14A,C15A)
5.b Secondary CH2 refined with riding coordinates:
 C8(H8A,H8B), C7(H7A,H7B), C8A(H8AA,H8AB), C7A(H7AA,H7AB), C16(H16A,H16B),
 C16(H16C,H16D), C15(H15A,H15B), C15A(H15C,H15D)
5.c Aromatic/amide H refined with riding coordinates:
 C2(H2), C3(H3), C4(H4), C5(H5), C6(H6), C2A(H2AA), C3A(H3A), C4A(H4A),
 C5A(H5A), C6A(H6A), C10(H10), C11(H11), C12(H12), C13(H13), C14(H14),
 C10A(H10A), C11A(H11A), C12A(H12A), C13A(H13A), C14A(H14A)
5.d Idealised Me refined with riding coordinates:
 N3A(H3AA,H3AB,H3AC), C17A(H17D,H17E,H17F)
5.e Idealised Me refined as rotating group:
 N1(H1A,H1B,H1C), N1A(H1AA,H1AB,H1AC), N2(H2A,H2B,H2C), N3(H3B,H3C,H3D),
 C17(H17A,H17B,H17C)
;
_olex2_submission_special_instructions 'No special instructions were received'

loop_
_space_group_symop_operation_xyz
'x, y, z'
'-x, -y, -z'

loop_
_atom_site_label
_atom_site_type_symbol
_atom_site_fract_x
_atom_site_fract_y
_atom_site_fract_z
_atom_site_U_iso_or_equiv
_atom_site_adp_type
_atom_site_occupancy
_atom_site_site_symmetry_order
_atom_site_calc_flag
_atom_site_refinement_flags_posn
_atom_site_refinement_flags_adp
_atom_site_refinement_flags_occupancy
_atom_site_disorder_assembly
_atom_site_disorder_group
Pb1 Pb 0.22848(5) 0.20171(6) 0.35352(2) 0.00954(10) Uani 1 1 d . . . . .
Pb2 Pb 0.27494(5) 0.30184(6) 0.64655(2) 0.00958(10) Uani 1 1 d . . . . .
I1 I 0.20463(11) 0.13891(11) 0.21344(4) 0.0224(2) Uani 1 1 d . . . . .
I2 I 0.03409(10) 0.50890(11) 0.35769(5) 0.01585(19) Uani 0.8754(9) 1 d . . P A 1
I3 I 0.53919(11) 0.38901(11) 0.35678(5) 0.0206(2) Uani 0.8754(9) 1 d . . P A 1
I4 I 0.41979(10) -0.10540(11) 0.35761(5) 0.01615(19) Uani 0.8754(9) 1 d . . P A 1
I5 I -0.07636(10) 0.00514(10) 0.35871(5) 0.01313(18) Uani 0.8754(9) 1 d . . P A 1
I2A I -0.0761(7) 0.3925(8) 0.3581(3) 0.01615(19) Uani 0.1246(9) 1 d . . P A 2
I3A I 0.4249(7) 0.5074(7) 0.3596(3) 0.01313(18) Uani 0.1246(9) 1 d . . P A 2
I4A I 0.5364(7) 0.0075(8) 0.3588(3) 0.01585(19) Uani 0.1246(9) 1 d . . P A 2
I5A I 0.0387(8) -0.1087(8) 0.3571(4) 0.0206(2) Uani 0.1246(9) 1 d . . P A 2
I6 I 0.25165(10) 0.25201(11) 0.50007(5) 0.01649(16) Uani 1 1 d . . . . .
I7 I 0.28207(10) 0.34853(12) 0.78680(4) 0.0215(2) Uani 1 1 d . . . . .
N1 N 0.217(3) 0.755(3) 0.7488(9) 0.031(2) Uiso 0.5 1 d D . P B 1
H1A H 0.283551 0.708675 0.722668 0.037 Uiso 0.5 1 calc R U P B 1
H1B H 0.136119 0.792317 0.728018 0.037 Uiso 0.5 1 calc R U P B 1
H1C H 0.182786 0.685006 0.771634 0.037 Uiso 0.5 1 calc R U P B 1
C8 C 0.301(3) 0.891(3) 0.7901(10) 0.031(2) Uiso 0.5 1 d D . P B 1
H8A H 0.285294 0.989272 0.773428 0.037 Uiso 0.5 1 calc R U P B 1
H8B H 0.412728 0.871565 0.794256 0.037 Uiso 0.5 1 calc R U P B 1
C1 C 0.3783(14) 0.8921(17) 0.8899(5) 0.031(2) Uiso 0.5 1 d G . P B 1
C2 C 0.4562(18) 1.0293(15) 0.9143(8) 0.031(2) Uiso 0.5 1 d G . P B 1
H2 H 0.414045 1.126274 0.907886 0.037 Uiso 0.5 1 calc R U P B 1
C3 C 0.5954(18) 1.0243(18) 0.9480(9) 0.031(2) Uiso 0.5 1 d G . P B 1
H3 H 0.647672 1.117602 0.964373 0.037 Uiso 0.5 1 calc R U P B 1
C4 C 0.6579(16) 0.882(2) 0.9577(8) 0.031(2) Uiso 0.5 1 d G . P B 1
H4 H 0.752779 0.878379 0.980489 0.037 Uiso 0.5 1 calc R U P B 1
C5 C 0.581(2) 0.7447(18) 0.9338(10) 0.031(2) Uiso 0.5 1 d G . P B 1
H5 H 0.622775 0.647854 0.940461 0.037 Uiso 0.5 1 calc R U P B 1
C6 C 0.4414(18) 0.7498(15) 0.9001(9) 0.031(2) Uiso 0.5 1 d G . P B 1
H6 H 0.389141 0.656334 0.883891 0.037 Uiso 0.5 1 calc R U P B 1
C7 C 0.2291(17) 0.898(3) 0.8519(7) 0.031(2) Uiso 0.5 1 d DG . P B 1
H7A H 0.172808 0.994570 0.862478 0.037 Uiso 0.5 1 calc R U P B 1
H7B H 0.161133 0.807405 0.854048 0.037 Uiso 0.5 1 calc R U P B 1
N1A N 0.372(3) 0.901(3) 0.7467(8) 0.030(2) Uiso 0.5 1 d D . P C 2
H1AA H 0.414803 0.820651 0.723557 0.037 Uiso 0.5 1 calc R U P C 2
H1AB H 0.448162 0.957961 0.769124 0.037 Uiso 0.5 1 calc R U P C 2
H1AC H 0.319925 0.961305 0.722796 0.037 Uiso 0.5 1 calc R U P C 2
C8A C 0.261(3) 0.837(3) 0.7888(10) 0.030(2) Uiso 0.5 1 d D . P C 2
H8AA H 0.286534 0.728880 0.793998 0.037 Uiso 0.5 1 calc R U P C 2
H8AB H 0.153676 0.839067 0.771886 0.037 Uiso 0.5 1 calc R U P C 2
C7A C 0.281(2) 0.9430(19) 0.8498(7) 0.030(2) Uiso 0.5 1 d DG . P C 2
H7AA H 0.370069 1.014283 0.851806 0.037 Uiso 0.5 1 calc R U P C 2
H7AB H 0.186916 1.002514 0.859223 0.037 Uiso 0.5 1 calc R U P C 2
C1A C 0.3077(16) 0.8155(15) 0.8901(5) 0.030(2) Uiso 0.5 1 d G . P C 2
C2A C 0.4588(14) 0.764(2) 0.9010(9) 0.030(2) Uiso 0.5 1 d G . P C 2
H2AA H 0.543497 0.809730 0.885032 0.037 Uiso 0.5 1 calc R U P C 2
C3A C 0.4810(16) 0.644(2) 0.9359(10) 0.030(2) Uiso 0.5 1 d G . P C 2
H3A H 0.581651 0.608050 0.944182 0.037 Uiso 0.5 1 calc R U P C 2
C4A C 0.355(2) 0.5764(18) 0.9585(8) 0.030(2) Uiso 0.5 1 d G . P C 2
H4A H 0.370001 0.494512 0.982097 0.037 Uiso 0.5 1 calc R U P C 2
C5A C 0.2071(18) 0.630(2) 0.9464(9) 0.030(2) Uiso 0.5 1 d G . P C 2
H5A H 0.121389 0.583994 0.961887 0.037 Uiso 0.5 1 calc R U P C 2
C6A C 0.1850(14) 0.750(2) 0.9116(8) 0.030(2) Uiso 0.5 1 d G . P C 2
H6A H 0.084363 0.785002 0.903082 0.037 Uiso 0.5 1 calc R U P C 2
N2 N 0.8689(13) 0.2598(13) 0.7573(6) 0.026(2) Uiso 1 1 d D . . . .
H2A H 0.857885 0.251368 0.716576 0.031 Uiso 1 1 calc R U . . .
H2B H 0.844952 0.167516 0.769359 0.031 Uiso 1 1 calc R U . . .
H2C H 0.967805 0.286484 0.769751 0.031 Uiso 1 1 calc R U . . .
C16 C 0.7619(15) 0.3834(15) 0.7844(7) 0.026(2) Uiso 1 1 d D . . . .
H16A H 0.663730 0.379880 0.759762 0.031 Uiso 0.5 1 calc R U P D 1
H16B H 0.809467 0.487098 0.785340 0.031 Uiso 0.5 1 calc R U P D 1
H16C H 0.657063 0.339424 0.784662 0.031 Uiso 0.5 1 calc R U P E 2
H16D H 0.756845 0.469790 0.759993 0.031 Uiso 0.5 1 calc R U P E 2
C15 C 0.732(2) 0.354(3) 0.8479(9) 0.025(2) Uiso 0.5 1 d D . P F 1
H15A H 0.652732 0.425554 0.864266 0.030 Uiso 0.5 1 calc R U P F 1
H15B H 0.693551 0.246872 0.847196 0.030 Uiso 0.5 1 calc R U P F 1
C9 C 0.8780(17) 0.378(2) 0.8875(9) 0.025(2) Uiso 0.5 1 d DG . P F 1
C10 C 0.9397(19) 0.5267(18) 0.9020(9) 0.025(2) Uiso 0.5 1 d G . P F 1
H10 H 0.889018 0.611616 0.887448 0.030 Uiso 0.5 1 calc R U P F 1
C11 C 1.0756(19) 0.5512(16) 0.9379(9) 0.025(2) Uiso 0.5 1 d G . P F 1
H11 H 1.117720 0.652635 0.947803 0.030 Uiso 0.5 1 calc R U P F 1
C12 C 1.1495(16) 0.427(2) 0.9592(8) 0.025(2) Uiso 0.5 1 d G . P F 1
H12 H 1.242122 0.443672 0.983787 0.030 Uiso 0.5 1 calc R U P F 1
C13 C 1.0882(19) 0.2784(17) 0.9446(9) 0.025(2) Uiso 0.5 1 d G . P F 1
H13 H 1.138943 0.193582 0.959196 0.030 Uiso 0.5 1 calc R U P F 1
C14 C 0.952(2) 0.2538(16) 0.9086(9) 0.025(2) Uiso 0.5 1 d G . P F 1
H14 H 0.910332 0.152201 0.898561 0.030 Uiso 0.5 1 calc R U P F 1
C9A C 0.8143(15) 0.3151(14) 0.8878(5) 0.024(2) Uiso 0.5 1 d G . P F 2
C10A C 0.9490(13) 0.2437(19) 0.9065(8) 0.024(2) Uiso 0.5 1 d G . P F 2
H10A H 1.045656 0.277285 0.895321 0.029 Uiso 0.5 1 calc R U P F 2
C11A C 0.9419(16) 0.1234(19) 0.9415(9) 0.024(2) Uiso 0.5 1 d G . P F 2
H11A H 1.033620 0.075455 0.954022 0.029 Uiso 0.5 1 calc R U P F 2
C12A C 0.8000(19) 0.0735(17) 0.9581(8) 0.024(2) Uiso 0.5 1 d G . P F 2
H12A H 0.795120 -0.008583 0.981729 0.029 Uiso 0.5 1 calc R U P F 2
C13A C 0.6653(15) 0.145(2) 0.9398(8) 0.024(2) Uiso 0.5 1 d G . P F 2
H13A H 0.568783 0.110994 0.951179 0.029 Uiso 0.5 1 calc R U P F 2
C14A C 0.6724(13) 0.2648(18) 0.9048(8) 0.024(2) Uiso 0.5 1 d G . P F 2
H14A H 0.580564 0.312814 0.892434 0.029 Uiso 0.5 1 calc R U P F 2
C15A C 0.822(2) 0.4430(19) 0.8484(8) 0.024(2) Uiso 0.5 1 d DG . P F 2
H15C H 0.929091 0.480100 0.848287 0.029 Uiso 0.5 1 calc R U P F 2
H15D H 0.758826 0.531051 0.864644 0.029 Uiso 0.5 1 calc R U P F 2
N3 N 0.156(5) 0.822(5) 0.4776(19) 0.077(7) Uiso 0.5 1 d D . P G 1
H3B H 0.162260 0.799928 0.437220 0.092 Uiso 0.5 1 calc R U P G 1
H3C H 0.193191 0.918962 0.490248 0.092 Uiso 0.5 1 calc R U P G 1
H3D H 0.056193 0.815305 0.486778 0.092 Uiso 0.5 1 calc R U P G 1
C17 C 0.250(6) 0.706(6) 0.509(2) 0.077(7) Uiso 0.5 1 d D . P G 1
H17A H 0.240775 0.604374 0.484547 0.116 Uiso 0.5 1 calc R U P G 1
H17B H 0.211998 0.700670 0.548321 0.116 Uiso 0.5 1 calc R U P G 1
H17C H 0.358072 0.739869 0.513055 0.116 Uiso 0.5 1 calc R U P G 1
N3A N 0.331(5) 0.645(5) 0.475(2) 0.077(7) Uiso 0.5 1 d D . P H 2
H3AA H 0.315287 0.632614 0.434751 0.092 Uiso 0.5 1 calc R U P H 2
H3AB H 0.295240 0.559476 0.489755 0.092 Uiso 0.5 1 calc R U P H 2
H3AC H 0.433866 0.656299 0.485440 0.092 Uiso 0.5 1 calc R U P H 2
C17A C 0.248(6) 0.787(5) 0.502(3) 0.077(7) Uiso 0.5 1 d D . P H 2
H17D H 0.140077 0.759554 0.506468 0.116 Uiso 0.5 1 calc R U P H 2
H17E H 0.253145 0.867504 0.476301 0.116 Uiso 0.5 1 calc R U P H 2
H17F H 0.296322 0.824640 0.542105 0.116 Uiso 0.5 1 calc R U P H 2

loop_
_atom_site_aniso_label
_atom_site_aniso_U_11
_atom_site_aniso_U_22
_atom_site_aniso_U_33
_atom_site_aniso_U_23
_atom_site_aniso_U_13
_atom_site_aniso_U_12
Pb1 0.00860(18) 0.00840(19) 0.0116(2) 0.00119(16) 0.00069(15) 0.00001(14)
Pb2 0.00926(18) 0.00797(19) 0.0115(2) 0.00139(16) 0.00058(15) 0.00015(14)
I1 0.0385(5) 0.0173(4) 0.0114(5) 0.0019(4) 0.0013(4) -0.0019(4)
I2 0.0137(4) 0.0132(4) 0.0217(5) 0.0046(4) 0.0031(3) 0.0087(3)
I3 0.0189(4) 0.0145(4) 0.0275(6) -0.0037(4) 0.0091(4) -0.0097(3)
I4 0.0131(4) 0.0133(4) 0.0217(5) 0.0012(4) -0.0004(3) 0.0081(3)
I5 0.0114(4) 0.0116(4) 0.0168(5) 0.0040(3) 0.0001(3) -0.0054(3)
I2A 0.0131(4) 0.0133(4) 0.0217(5) 0.0012(4) -0.0004(3) 0.0081(3)
I3A 0.0114(4) 0.0116(4) 0.0168(5) 0.0040(3) 0.0001(3) -0.0054(3)
I4A 0.0137(4) 0.0132(4) 0.0217(5) 0.0046(4) 0.0031(3) 0.0087(3)
I5A 0.0189(4) 0.0145(4) 0.0275(6) -0.0037(4) 0.0091(4) -0.0097(3)
I6 0.0198(3) 0.0192(4) 0.0102(4) 0.0009(3) 0.0007(3) -0.0014(3)
I7 0.0170(4) 0.0363(5) 0.0103(5) 0.0003(4) 0.0004(3) -0.0002(4)

loop_
_atom_type_symbol
_atom_type_description
_atom_type_scat_dispersion_real
_atom_type_scat_dispersion_imag
_atom_type_scat_source
C C 0.0033 0.0016 'International Tables Vol C Tables 4.2.6.8 and 6.1.1.4'
H H 0.0000 0.0000 'International Tables Vol C Tables 4.2.6.8 and 6.1.1.4'
I I -0.4742 1.8119 'International Tables Vol C Tables 4.2.6.8 and 6.1.1.4'
N N 0.0061 0.0033 'International Tables Vol C Tables 4.2.6.8 and 6.1.1.4'
Pb Pb -3.3944 10.1111 'International Tables Vol C Tables 4.2.6.8 and 6.1.1.4'

loop_
_geom_angle_atom_site_label_1
_geom_angle_atom_site_label_2
_geom_angle_atom_site_label_3
_geom_angle
_geom_angle_site_symmetry_1
_geom_angle_site_symmetry_3
_geom_angle_publ_flag
I1 Pb1 I2 93.54(3) . . ?
I1 Pb1 I3 92.75(3) . . ?
I1 Pb1 I4 89.76(3) . . ?
I1 Pb1 I5 90.60(3) . . ?
I1 Pb1 I2A 92.89(14) . . ?
I1 Pb1 I3A 94.59(13) . . ?
I1 Pb1 I4A 91.06(14) . . ?
I1 Pb1 I5A 89.31(15) . . ?
I1 Pb1 I6 177.63(3) . . ?
I2 Pb1 I6 88.30(3) . . ?
I3 Pb1 I2 91.66(4) . . ?
I3 Pb1 I4 89.08(4) . . ?
I3 Pb1 I5 176.03(4) . . ?
I3 Pb1 I6 88.69(3) . . ?
I4 Pb1 I2 176.58(3) . . ?
I4 Pb1 I6 88.37(3) . . ?
I5 Pb1 I2 90.26(4) . . ?
I5 Pb1 I4 88.81(4) . . ?
I5 Pb1 I6 87.90(3) . . ?
I2A Pb1 I3A 90.71(17) . . ?
I2A Pb1 I4A 176.0(2) . . ?
I2A Pb1 I5A 90.52(18) . . ?
I2A Pb1 I6 88.13(14) . . ?
I3A Pb1 I4A 89.87(17) . . ?
I3A Pb1 I5A 175.8(2) . . ?
I3A Pb1 I6 87.53(13) . . ?
I4A Pb1 I6 87.89(14) . . ?
I5A Pb1 I4A 88.63(18) . . ?
I5A Pb1 I6 88.54(15) . . ?
I2 Pb2 I4 176.53(3) 2_566 2_656 ?
I2 Pb2 I2A 25.28(12) 2_566 2_566 ?
I2 Pb2 I5A 63.24(14) 2_566 2_556 ?
I2 Pb2 I6 88.26(3) 2_566 . ?
I3 Pb2 I2 89.03(4) 2_666 2_566 ?
I3 Pb2 I4 91.67(4) 2_666 2_656 ?
I3 Pb2 I5 176.01(3) 2_666 2_556 ?
I3 Pb2 I2A 63.75(12) 2_666 2_566 ?
I3 Pb2 I4A 117.30(12) 2_666 2_656 ?
I3 Pb2 I5A 152.19(14) 2_666 2_556 ?
I3 Pb2 I6 88.60(3) 2_666 . ?
I4 Pb2 I2A 155.24(12) 2_656 2_566 ?
I4 Pb2 I5A 115.90(14) 2_656 2_556 ?
I4 Pb2 I6 88.35(3) 2_656 . ?
I5 Pb2 I2 88.91(4) 2_556 2_566 ?
I5 Pb2 I4 90.19(4) 2_556 2_656 ?
I5 Pb2 I2A 114.16(12) 2_556 2_566 ?
I5 Pb2 I5A 25.71(14) 2_556 2_556 ?
I5 Pb2 I6 87.93(3) 2_556 . ?
I2A Pb2 I6 88.12(14) 2_566 . ?
I3A Pb2 I5A 175.8(2) 2_666 2_556 ?
I3A Pb2 I6 87.44(13) 2_666 . ?
I3A Pb2 I7 94.68(13) 2_666 . ?
I4A Pb2 I5A 90.23(19) 2_656 2_556 ?
I4A Pb2 I6 87.87(14) 2_656 . ?
I5A Pb2 I6 88.56(15) 2_556 . ?
I7 Pb2 I2 89.76(3) . 2_566 ?
I7 Pb2 I3 92.78(3) . 2_666 ?
I7 Pb2 I4 93.60(3) . 2_656 ?
I7 Pb2 I5 90.63(3) . 2_556 ?
I7 Pb2 I2A 90.70(14) . 2_566 ?
I7 Pb2 I4A 93.27(14) . 2_656 ?
I7 Pb2 I5A 89.30(15) . 2_556 ?
I7 Pb2 I6 177.57(3) . . ?
Pb2 I2 Pb1 154.21(4) 2_566 . ?
Pb1 I3 Pb2 151.67(4) . 2_666 ?
Pb1 I4 Pb2 154.18(4) . 2_656 ?
Pb2 I5 Pb1 155.42(4) 2_556 . ?
Pb1 I2A Pb2 154.5(2) . 2_566 ?
Pb2 I3A Pb1 154.8(2) 2_666 . ?
Pb2 I4A Pb1 154.0(2) 2_656 . ?
Pb1 I5A Pb2 152.6(3) . 2_556 ?
Pb2 I6 Pb1 179.93(4) . . ?
H1A N1 H1B 109.5 . . ?
H1A N1 H1C 109.5 . . ?
H1B N1 H1C 109.5 . . ?
C8 N1 H1A 109.5 . . ?
C8 N1 H1B 109.5 . . ?
C8 N1 H1C 109.5 . . ?
N1 C8 H8A 110.6 . . ?
N1 C8 H8B 110.6 . . ?
N1 C8 C7 105.8(9) . . ?
H8A C8 H8B 108.7 . . ?
C7 C8 H8A 110.6 . . ?
C7 C8 H8B 110.6 . . ?
C2 C1 C7 120.4 . . ?
C6 C1 C2 119.2 . . ?
C6 C1 C7 120.4 . . ?
C1 C2 H2 119.8 . . ?
C3 C2 C1 120.4 . . ?
C3 C2 H2 119.8 . . ?
C2 C3 H3 120.0 . . ?
C2 C3 C4 120.0 . . ?
C4 C3 H3 120.0 . . ?
C3 C4 H4 120.0 . . ?
C5 C4 C3 119.9 . . ?
C5 C4 H4 120.0 . . ?
C4 C5 H5 120.0 . . ?
C6 C5 C4 120.0 . . ?
C6 C5 H5 120.0 . . ?
C1 C6 H6 119.8 . . ?
C5 C6 C1 120.4 . . ?
C5 C6 H6 119.8 . . ?
C8 C7 H7A 112.3 . . ?
C8 C7 H7B 112.3 . . ?
C1 C7 C8 97.2(13) . . ?
C1 C7 H7A 112.3 . . ?
C1 C7 H7B 112.3 . . ?
H7A C7 H7B 109.9 . . ?
H1AA N1A H1AB 109.5 . . ?
H1AA N1A H1AC 109.5 . . ?
H1AB N1A H1AC 109.5 . . ?
C8A N1A H1AA 109.5 . . ?
C8A N1A H1AB 109.5 . . ?
C8A N1A H1AC 109.5 . . ?
N1A C8A H8AA 110.4 . . ?
N1A C8A H8AB 110.4 . . ?
N1A C8A C7A 106.5(9) . . ?
H8AA C8A H8AB 108.6 . . ?
C7A C8A H8AA 110.4 . . ?
C7A C8A H8AB 110.4 . . ?
C8A C7A H7AA 112.2 . . ?
C8A C7A H7AB 112.2 . . ?
H7AA C7A H7AB 109.8 . . ?
C1A C7A C8A 97.7(13) . . ?
C1A C7A H7AA 112.2 . . ?
C1A C7A H7AB 112.2 . . ?
C2A C1A C7A 119.2 . . ?
C6A C1A C7A 119.1 . . ?
C6A C1A C2A 121.6 . . ?
C1A C2A H2AA 120.7 . . ?
C3A C2A C1A 118.6 . . ?
C3A C2A H2AA 120.7 . . ?
C2A C3A H3A 120.0 . . ?
C4A C3A C2A 120.0 . . ?
C4A C3A H3A 120.0 . . ?
C3A C4A H4A 120.1 . . ?
C3A C4A C5A 119.9 . . ?
C5A C4A H4A 120.1 . . ?
C4A C5A H5A 120.0 . . ?
C6A C5A C4A 120.1 . . ?
C6A C5A H5A 120.0 . . ?
C1A C6A C5A 119.9 . . ?
C1A C6A H6A 120.1 . . ?
C5A C6A H6A 120.1 . . ?
H2A N2 H2B 109.5 . . ?
H2A N2 H2C 109.5 . . ?
H2B N2 H2C 109.5 . . ?
C16 N2 H2A 109.5 . . ?
C16 N2 H2B 109.5 . . ?
C16 N2 H2C 109.5 . . ?
N2 C16 H16A 109.9 . . ?
N2 C16 H16B 109.9 . . ?
N2 C16 H16C 109.8 . . ?
N2 C16 H16D 109.8 . . ?
N2 C16 C15 108.8(15) . . ?
N2 C16 C15A 109.4(13) . . ?
H16A C16 H16B 108.3 . . ?
H16C C16 H16D 108.2 . . ?
C15 C16 H16A 109.9 . . ?
C15 C16 H16B 109.9 . . ?
C15A C16 H16C 109.8 . . ?
C15A C16 H16D 109.8 . . ?
C16 C15 H15A 109.6 . . ?
C16 C15 H15B 109.6 . . ?
H15A C15 H15B 108.2 . . ?
C9 C15 C16 110.1(16) . . ?
C9 C15 H15A 109.6 . . ?
C9 C15 H15B 109.6 . . ?
C10 C9 C15 119.2(16) . . ?
C14 C9 C15 120.8(16) . . ?
C14 C9 C10 120.0 . . ?
C9 C10 H10 120.0 . . ?
C9 C10 C11 120.1 . . ?
C11 C10 H10 120.0 . . ?
C10 C11 H11 120.0 . . ?
C12 C11 C10 119.9 . . ?
C12 C11 H11 120.0 . . ?
C11 C12 H12 120.0 . . ?
C11 C12 C13 120.1 . . ?
C13 C12 H12 120.0 . . ?
C12 C13 H13 120.0 . . ?
C12 C13 C14 120.1 . . ?
C14 C13 H13 120.0 . . ?
C9 C14 C13 119.8 . . ?
C9 C14 H14 120.1 . . ?
C13 C14 H14 120.1 . . ?
C10A C9A C15A 120.4 . . ?
C14A C9A C10A 119.3 . . ?
C14A C9A C15A 120.4 . . ?
C9A C10A H10A 119.8 . . ?
C11A C10A C9A 120.4 . . ?
C11A C10A H10A 119.8 . . ?
C10A C11A H11A 120.0 . . ?
C10A C11A C12A 120.0 . . ?
C12A C11A H11A 120.0 . . ?
C11A C12A H12A 120.0 . . ?
C13A C12A C11A 119.9 . . ?
C13A C12A H12A 120.0 . . ?
C12A C13A H13A 120.0 . . ?
C12A C13A C14A 120.0 . . ?
C14A C13A H13A 120.0 . . ?
C9A C14A H14A 119.8 . . ?
C13A C14A C9A 120.4 . . ?
C13A C14A H14A 119.8 . . ?
C16 C15A H15C 109.6 . . ?
C16 C15A H15D 109.6 . . ?
C9A C15A C16 110.2(9) . . ?
C9A C15A H15C 109.6 . . ?
C9A C15A H15D 109.6 . . ?
H15C C15A H15D 108.1 . . ?
H3B N3 H3C 109.5 . . ?
H3B N3 H3D 109.5 . . ?
H3C N3 H3D 109.5 . . ?
C17 N3 H3B 109.5 . . ?
C17 N3 H3C 109.5 . . ?
C17 N3 H3D 109.5 . . ?
N3 C17 H17A 109.5 . . ?
N3 C17 H17B 109.5 . . ?
N3 C17 H17C 109.5 . . ?
H17A C17 H17B 109.5 . . ?
H17A C17 H17C 109.5 . . ?
H17B C17 H17C 109.5 . . ?
H3AA N3A H3AB 109.5 . . ?
H3AA N3A H3AC 109.5 . . ?
H3AB N3A H3AC 109.5 . . ?
C17A N3A H3AA 109.5 . . ?
C17A N3A H3AB 109.5 . . ?
C17A N3A H3AC 109.5 . . ?
N3A C17A H17D 109.5 . . ?
N3A C17A H17E 109.5 . . ?
N3A C17A H17F 109.5 . . ?
H17D C17A H17E 109.5 . . ?
H17D C17A H17F 109.5 . . ?
H17E C17A H17F 109.5 . . ?

loop_
_geom_bond_atom_site_label_1
_geom_bond_atom_site_label_2
_geom_bond_distance
_geom_bond_site_symmetry_2
_geom_bond_publ_flag
Pb1 I1 3.1252(16) . ?
Pb1 I2 3.1748(14) . ?
Pb1 I3 3.1478(14) . ?
Pb1 I4 3.1747(14) . ?
Pb1 I5 3.1714(13) . ?
Pb1 I2A 3.144(6) . ?
Pb1 I3A 3.144(6) . ?
Pb1 I4A 3.189(6) . ?
Pb1 I5A 3.179(6) . ?
Pb1 I6 3.2670(16) . ?
Pb2 I2 3.1730(14) 2_566 ?
Pb2 I3 3.1503(14) 2_666 ?
Pb2 I4 3.1752(14) 2_656 ?
Pb2 I5 3.1657(13) 2_556 ?
Pb2 I2A 3.200(7) 2_566 ?
Pb2 I3A 3.114(6) 2_666 ?
Pb2 I4A 3.163(7) 2_656 ?
Pb2 I5A 3.194(6) 2_556 ?
Pb2 I6 3.2653(16) . ?
Pb2 I7 3.1291(16) . ?
N1 H1A 0.9100 . ?
N1 H1B 0.9100 . ?
N1 H1C 0.9100 . ?
N1 C8 1.555(10) . ?
C8 H8A 0.9900 . ?
C8 H8B 0.9900 . ?
C8 C7 1.557(10) . ?
C1 C2 1.4024 . ?
C1 C6 1.4018 . ?
C1 C7 1.5182 . ?
C2 H2 0.9500 . ?
C2 C3 1.3963 . ?
C3 H3 0.9500 . ?
C3 C4 1.3978 . ?
C4 H4 0.9500 . ?
C4 C5 1.3975 . ?
C5 H5 0.9500 . ?
C5 C6 1.3970 . ?
C6 H6 0.9500 . ?
C7 H7A 0.9900 . ?
C7 H7B 0.9900 . ?
N1A H1AA 0.9100 . ?
N1A H1AB 0.9100 . ?
N1A H1AC 0.9100 . ?
N1A C8A 1.550(10) . ?
C8A H8AA 0.9900 . ?
C8A H8AB 0.9900 . ?
C8A C7A 1.552(10) . ?
C7A H7AA 0.9900 . ?
C7A H7AB 0.9900 . ?
C7A C1A 1.5361 . ?
C1A C2A 1.4138 . ?
C1A C6A 1.3566 . ?
C2A H2AA 0.9500 . ?
C2A C3A 1.3976 . ?
C3A H3A 0.9500 . ?
C3A C4A 1.3969 . ?
C4A H4A 0.9500 . ?
C4A C5A 1.3980 . ?
C5A H5A 0.9500 . ?
C5A C6A 1.3963 . ?
C6A H6A 0.9500 . ?
N2 H2A 0.9100 . ?
N2 H2B 0.9100 . ?
N2 H2C 0.9100 . ?
N2 C16 1.522(9) . ?
C16 H16A 0.9900 . ?
C16 H16B 0.9900 . ?
C16 H16C 0.9900 . ?
C16 H16D 0.9900 . ?
C16 C15 1.52(2) . ?
C16 C15A 1.52(2) . ?
C15 H15A 0.9900 . ?
C15 H15B 0.9900 . ?
C15 C9 1.505(17) . ?
C9 C10 1.3914 . ?
C9 C14 1.3895 . ?
C10 H10 0.9500 . ?
C10 C11 1.3929 . ?
C11 H11 0.9500 . ?
C11 C12 1.3887 . ?
C12 H12 0.9500 . ?
C12 C13 1.3905 . ?
C13 H13 0.9500 . ?
C13 C14 1.3950 . ?
C14 H14 0.9500 . ?
C9A C10A 1.4019 . ?
C9A C14A 1.4019 . ?
C9A C15A 1.5195 . ?
C10A H10A 0.9500 . ?
C10A C11A 1.3968 . ?
C11A H11A 0.9500 . ?
C11A C12A 1.3979 . ?
C12A H12A 0.9500 . ?
C12A C13A 1.3972 . ?
C13A H13A 0.9500 . ?
C13A C14A 1.3972 . ?
C14A H14A 0.9500 . ?
C15A H15C 0.9900 . ?
C15A H15D 0.9900 . ?
N3 H3B 0.9100 . ?
N3 H3C 0.9100 . ?
N3 H3D 0.9100 . ?
N3 C17 1.516(10) . ?
C17 H17A 0.9800 . ?
C17 H17B 0.9800 . ?
C17 H17C 0.9800 . ?
N3A H3AA 0.9100 . ?
N3A H3AB 0.9100 . ?
N3A H3AC 0.9100 . ?
N3A C17A 1.519(10) . ?
C17A H17D 0.9800 . ?
C17A H17E 0.9800 . ?
C17A H17F 0.9800 . ?

loop_
_geom_hbond_atom_site_label_D
_geom_hbond_atom_site_label_H
_geom_hbond_atom_site_label_A
_geom_hbond_distance_DH
_geom_hbond_distance_HA
_geom_hbond_distance_DA
_geom_hbond_angle_DHA
_geom_hbond_site_symmetry_A
_geom_hbond_publ_flag
N1 H1A I3 0.91 2.50 3.41(2) 172.4 2_666 yes
N2 H2B I1 0.91 2.79 3.685(12) 169.3 2_656 yes
N2 H2C I7 0.91 2.78 3.683(11) 169.7 1_655 yes
N3 H3C I6 0.91 2.92 3.80(4) 162.6 1_565 yes
N3 H3D I6 0.91 2.79 3.69(4) 169.7 2_566 yes
N3A H3AB I6 0.91 2.75 3.61(4) 158.5 . yes
N3A H3AC I6 0.91 2.84 3.73(4) 166.9 2_666 yes

loop_
_geom_torsion_atom_site_label_1
_geom_torsion_atom_site_label_2
_geom_torsion_atom_site_label_3
_geom_torsion_atom_site_label_4
_geom_torsion
_geom_torsion_site_symmetry_1
_geom_torsion_site_symmetry_2
_geom_torsion_site_symmetry_3
_geom_torsion_site_symmetry_4
_geom_torsion_publ_flag
N1 C8 C7 C1 127(2) . . . . ?
C1 C2 C3 C4 -0.1 . . . . ?
C2 C1 C6 C5 -0.3 . . . . ?
C2 C1 C7 C8 90.4(14) . . . . ?
C2 C3 C4 C5 -0.2 . . . . ?
C3 C4 C5 C6 0.2 . . . . ?
C4 C5 C6 C1 0.0 . . . . ?
C6 C1 C2 C3 0.4 . . . . ?
C6 C1 C7 C8 -88.3(14) . . . . ?
C7 C1 C2 C3 -178.4 . . . . ?
C7 C1 C6 C5 178.4 . . . . ?
N1A C8A C7A C1A -128(2) . . . . ?
C8A C7A C1A C2A 88.1(14) . . . . ?
C8A C7A C1A C6A -88.5(14) . . . . ?
C7A C1A C2A C3A -177.7 . . . . ?
C7A C1A C6A C5A 177.6 . . . . ?
C1A C2A C3A C4A 0.7 . . . . ?
C2A C1A C6A C5A 1.1 . . . . ?
C2A C3A C4A C5A -0.2 . . . . ?
C3A C4A C5A C6A 0.2 . . . . ?
C4A C5A C6A C1A -0.6 . . . . ?
C6A C1A C2A C3A -1.2 . . . . ?
N2 C16 C15 C9 66(2) . . . . ?
N2 C16 C15A C9A -65.3(13) . . . . ?
C16 C15 C9 C10 69(2) . . . . ?
C16 C15 C9 C14 -110.2(18) . . . . ?
C15 C9 C10 C11 -179(2) . . . . ?
C15 C9 C14 C13 179(2) . . . . ?
C9 C10 C11 C12 0.0 . . . . ?
C10 C9 C14 C13 0.3 . . . . ?
C10 C11 C12 C13 0.2 . . . . ?
C11 C12 C13 C14 -0.1 . . . . ?
C12 C13 C14 C9 -0.2 . . . . ?
C14 C9 C10 C11 -0.2 . . . . ?
C9A C10A C11A C12A 0.0 . . . . ?
C10A C9A C14A C13A -0.2 . . . . ?
C10A C9A C15A C16 106.6(13) . . . . ?
C10A C11A C12A C13A -0.2 . . . . ?
C11A C12A C13A C14A 0.3 . . . . ?
C12A C13A C14A C9A 0.0 . . . . ?
C14A C9A C10A C11A 0.2 . . . . ?
C14A C9A C15A C16 -72.0(13) . . . . ?
C15A C9A C10A C11A -178.3 . . . . ?
C15A C9A C14A C13A 178.3 . . . . ?
